data_2221910
loop_
_publ_author_name
'Bappalige, Navin N.'
'Brinda, S.'
'Narayana, Y.'
'Upadyaya, V.'

_publ_section_title
;
 1-(2,4-Dichlorophenyl)-3-[4-(dimethylamino)phenyl]prop-2-enone
;
_journal_coeditor_code BI2360
_journal_issue 6
_journal_name_full 'Acta Crystallographica Section E'
_journal_page_first o1266
_journal_paper_doi 10.1107/S1600536809015177
_journal_volume 65
_journal_year 2009
_chemical_formula_iupac 'C17 H15 Cl2 N O'
_chemical_formula_moiety 'C17 H15 Cl2 N O'
_chemical_formula_structural 'C17 H15 Cl2 N O'
_chemical_formula_sum 'C17 H15 Cl2 N O'
_chemical_formula_weight 320.20
_chemical_name_systematic
;
1-(2,4-Dichlorophenyl)-3-[4-(dimethylamino)phenyl]prop-2-enone
;
_space_group_IT_number 14
_symmetry_cell_setting monoclinic
_symmetry_space_group_name_Hall '-P 2ybc'
_symmetry_space_group_name_H-M 'P 1 21/c 1'
_atom_sites_solution_hydrogens geom
_atom_sites_solution_primary direct
_atom_sites_solution_secondary difmap
_cell_angle_alpha 90
_cell_angle_beta 102.645(4)
_cell_angle_gamma 90
_cell_formula_units_Z 4
_cell_length_a 8.5741(19)
_cell_length_b 12.706(3)
_cell_length_c 14.671(3)
_cell_measurement_reflns_used 3980
_cell_measurement_temperature 290(2)
_cell_measurement_theta_max 26.0
_cell_measurement_theta_min 2.0
_cell_volume 1559.5(6)
_computing_cell_refinement 'SAINT (Bruker, 2004)'
_computing_data_collection 'SMART (Bruker, 2004)'
_computing_data_reduction 'SAINT (Bruker, 2004)'
_computing_molecular_graphics
;
ORTEP-3 for Windows (Farrugia, 1997) and
CAMERON (Watkin <i>et al.</i>, 1993)
;
_computing_publication_material 'PLATON (Spek, 2009)'
_computing_structure_refinement 'SHELXL97 (Sheldrick, 2008)'
_computing_structure_solution 'SHELXS97 (Sheldrick, 2008)'
_diffrn_ambient_temperature 290(2)
_diffrn_measured_fraction_theta_full 0.999
_diffrn_measured_fraction_theta_max 0.999
_diffrn_measurement_device_type 'Bruker SMART APEX CCD area-detector'
_diffrn_measurement_method '\f and \w'
_diffrn_radiation_monochromator graphite
_diffrn_radiation_source 'fine-focus sealed tube'
_diffrn_radiation_type MoK\a
_diffrn_radiation_wavelength 0.71073
_diffrn_reflns_av_R_equivalents 0.0309
_diffrn_reflns_av_sigmaI/netI 0.0286
_diffrn_reflns_limit_h_max 10
_diffrn_reflns_limit_h_min -10
_diffrn_reflns_limit_k_max 15
_diffrn_reflns_limit_k_min -15
_diffrn_reflns_limit_l_max 17
_diffrn_reflns_limit_l_min -16
_diffrn_reflns_number 11540
_diffrn_reflns_theta_full 25.5
_diffrn_reflns_theta_max 25.50
_diffrn_reflns_theta_min 2.14
_diffrn_standards_number 0
_exptl_absorpt_coefficient_mu 0.414
_exptl_absorpt_correction_T_max 0.9716
_exptl_absorpt_correction_T_min 0.9230
_exptl_absorpt_correction_type multi-scan
_exptl_absorpt_process_details '(SADABS; Sheldrick, 1996)'
_exptl_crystal_colour orange
_exptl_crystal_density_diffrn 1.364
_exptl_crystal_density_method 'Not Measured'
_exptl_crystal_description block
_exptl_crystal_F_000 664
_exptl_crystal_size_max 0.25
_exptl_crystal_size_mid 0.15
_exptl_crystal_size_min 0.07
_refine_diff_density_max 0.203
_refine_diff_density_min -0.173
_refine_ls_extinction_method none
_refine_ls_goodness_of_fit_ref 1.03
_refine_ls_hydrogen_treatment constr
_refine_ls_matrix_type full
_refine_ls_number_parameters 192
_refine_ls_number_reflns 2908
_refine_ls_number_restraints 0
_refine_ls_restrained_S_all 1.03
_refine_ls_R_factor_all 0.0689
_refine_ls_R_factor_gt 0.0424
_refine_ls_shift/su_max 0
_refine_ls_shift/su_mean 0
_refine_ls_structure_factor_coef Fsqd
_refine_ls_weighting_details 'calc w=1/[\s^2^(Fo^2^)+(0.0505P)^2^+0.1972P] where P=(Fo^2^+2Fc^2^)/3'
_refine_ls_weighting_scheme calc
_refine_ls_wR_factor_gt 0.0968
_refine_ls_wR_factor_ref 0.1062
_reflns_number_gt 2039
_reflns_number_total 2908
_reflns_threshold_expression I>2\s(I)
_cod_data_source_file bi2360.cif
_cod_data_source_block I
_cod_original_sg_symbol_H-M 'P 21/c'
_cod_database_code 2221910
_cod_database_fobs_code 2221910

loop_
_symmetry_equiv_pos_site_id
_symmetry_equiv_pos_as_xyz
1 x,y,z
2 -x,1/2+y,1/2-z
3 -x,-y,-z
4 x,1/2-y,1/2+z

loop_
_atom_site_type_symbol
_atom_site_label
_atom_site_fract_x
_atom_site_fract_y
_atom_site_fract_z
_atom_site_U_iso_or_equiv
_atom_site_adp_type
_atom_site_calc_flag
_atom_site_refinement_flags
_atom_site_occupancy
_atom_site_disorder_assembly
_atom_site_disorder_group
Cl Cl1 0.42606(8) -0.03118(5) 0.21634(5) 0.0704(2) Uani d . 1 . .
Cl Cl2 0.33039(10) 0.29372(6) 0.42942(5) 0.0851(3) Uani d . 1 . .
C C13 0.2618(2) 0.71607(15) -0.03057(14) 0.0421(5) Uani d . 1 . .
C C10 0.1972(2) 0.54646(15) 0.08139(14) 0.0414(5) Uani d . 1 . .
C C9 0.1721(2) 0.45849(17) 0.13874(15) 0.0461(5) Uani d . 1 . .
H H9 0.2244 0.3964 0.1299 0.055 Uiso calc R 1 . .
C C15 0.2754(2) 0.53119(16) 0.00809(15) 0.0459(5) Uani d . 1 . .
H H15 0.3078 0.4636 -0.0037 0.055 Uiso calc R 1 . .
C C8 0.0829(3) 0.45512(17) 0.20297(16) 0.0508(6) Uani d . 1 . .
H H8 0.0247 0.5151 0.2101 0.061 Uiso calc R 1 . .
N N1 0.2898(2) 0.79802(13) -0.08543(13) 0.0518(5) Uani d . 1 . .
C C12 0.1844(3) 0.73163(16) 0.04341(14) 0.0481(5) Uani d . 1 . .
H H12 0.1548 0.7993 0.0568 0.058 Uiso calc R 1 . .
C C6 0.1595(2) 0.26655(16) 0.25224(16) 0.0469(5) Uani d . 1 . .
C C3 0.3204(3) 0.08209(17) 0.23089(17) 0.0509(6) Uani d . 1 . .
C C14 0.3057(2) 0.61262(16) -0.04685(14) 0.0456(5) Uani d . 1 . .
H H14 0.3561 0.599 -0.0957 0.055 Uiso calc R 1 . .
C C4 0.3608(3) 0.13662(17) 0.31339(16) 0.0519(6) Uani d . 1 . .
H H4 0.4425 0.1129 0.3616 0.062 Uiso calc R 1 . .
C C11 0.1517(2) 0.64926(17) 0.09597(15) 0.0476(5) Uani d . 1 . .
H H11 0.0972 0.6622 0.1431 0.057 Uiso calc R 1 . .
C C7 0.0693(3) 0.36611(18) 0.26236(17) 0.0547(6) Uani d . 1 . .
O O1 -0.0115(2) 0.37083(15) 0.32101(14) 0.0849(6) Uani d . 1 . .
C C5 0.2780(3) 0.22710(17) 0.32357(15) 0.0501(5) Uani d . 1 . .
C C2 0.2015(3) 0.11710(19) 0.15886(17) 0.0576(6) Uani d . 1 . .
H H2 0.1737 0.079 0.1036 0.069 Uiso calc R 1 . .
C C17 0.2722(3) 0.90604(18) -0.05879(18) 0.0685(7) Uani d . 1 . .
H H17A 0.1625 0.9193 -0.0574 0.103 Uiso calc R 1 . .
H H17B 0.304 0.9521 -0.1033 0.103 Uiso calc R 1 . .
H H17C 0.3383 0.9185 0.0021 0.103 Uiso calc R 1 . .
C C16 0.3630(3) 0.77905(19) -0.16414(17) 0.0665(7) Uani d . 1 . .
H H16A 0.4725 0.7587 -0.1417 0.1 Uiso calc R 1 . .
H H16B 0.3584 0.8422 -0.2006 0.1 Uiso calc R 1 . .
H H16C 0.3064 0.7238 -0.2022 0.1 Uiso calc R 1 . .
C C1 0.1244(3) 0.20911(18) 0.16968(17) 0.0577(6) Uani d . 1 . .
H H1 0.046 0.2339 0.1202 0.069 Uiso calc R 1 . .

loop_
_atom_site_aniso_label
_atom_site_aniso_U_11
_atom_site_aniso_U_22
_atom_site_aniso_U_33
_atom_site_aniso_U_12
_atom_site_aniso_U_13
_atom_site_aniso_U_23
Cl1 0.0823(5) 0.0539(4) 0.0800(5) 0.0084(3) 0.0288(4) 0.0038(3)
Cl2 0.1090(6) 0.0798(5) 0.0577(4) 0.0164(4) -0.0008(4) -0.0118(3)
C13 0.0447(12) 0.0425(12) 0.0377(11) -0.0018(9) 0.0062(9) 0.0013(9)
C10 0.0437(11) 0.0407(12) 0.0406(12) 0.0008(9) 0.0110(10) 0.0024(9)
C9 0.0442(12) 0.0439(12) 0.0499(13) 0.0026(9) 0.0098(10) 0.0023(10)
C15 0.0531(13) 0.0363(11) 0.0508(13) 0.0034(10) 0.0166(11) -0.0031(10)
C8 0.0476(12) 0.0472(13) 0.0604(15) 0.0057(10) 0.0178(11) 0.0116(11)
N1 0.0671(12) 0.0415(10) 0.0496(11) -0.0017(9) 0.0187(9) 0.0063(8)
C12 0.0629(14) 0.0365(11) 0.0466(13) 0.0078(10) 0.0158(11) 0.0002(9)
C6 0.0451(12) 0.0426(12) 0.0546(14) -0.0054(10) 0.0142(11) 0.0104(10)
C3 0.0543(14) 0.0443(13) 0.0585(15) -0.0036(10) 0.0219(12) 0.0083(11)
C14 0.0524(13) 0.0448(12) 0.0430(12) 0.0010(10) 0.0176(10) -0.0010(10)
C4 0.0545(13) 0.0502(13) 0.0496(14) 0.0017(11) 0.0081(11) 0.0124(11)
C11 0.0556(13) 0.0496(13) 0.0413(12) 0.0050(10) 0.0189(10) 0.0009(10)
C7 0.0451(12) 0.0573(14) 0.0645(15) -0.0020(11) 0.0181(12) 0.0118(12)
O1 0.0906(13) 0.0778(13) 0.1068(15) 0.0194(10) 0.0665(12) 0.0326(11)
C5 0.0550(13) 0.0484(13) 0.0480(13) -0.0035(11) 0.0135(11) 0.0069(10)
C2 0.0610(15) 0.0550(15) 0.0539(14) -0.0095(12) 0.0061(12) -0.0027(11)
C17 0.0926(19) 0.0432(14) 0.0702(17) -0.0039(13) 0.0186(15) 0.0076(12)
C16 0.0852(18) 0.0624(16) 0.0571(15) -0.0086(13) 0.0268(14) 0.0111(12)
C1 0.0508(13) 0.0598(15) 0.0562(15) -0.0032(12) -0.0019(11) 0.0079(12)

loop_
_atom_type_symbol
_atom_type_description
_atom_type_scat_dispersion_real
_atom_type_scat_dispersion_imag
_atom_type_scat_source
O O 0.0106 0.0060 'International Tables Vol C Tables 4.2.6.8 and 6.1.1.4'
N N 0.0061 0.0033 'International Tables Vol C Tables 4.2.6.8 and 6.1.1.4'
Cl Cl 0.1484 0.1585 'International Tables Vol C Tables 4.2.6.8 and 6.1.1.4'
H H 0.0000 0.0000 'International Tables Vol C Tables 4.2.6.8 and 6.1.1.4'
C C 0.0033 0.0016 'International Tables Vol C Tables 4.2.6.8 and 6.1.1.4'

loop_
_geom_angle_atom_site_label_1
_geom_angle_atom_site_label_2
_geom_angle_atom_site_label_3
_geom_angle_site_symmetry_1
_geom_angle_site_symmetry_3
_geom_angle
_geom_angle_publ_flag
N1 C13 C14 . . 121.63(18) ?
N1 C13 C12 . . 121.38(18) ?
C14 C13 C12 . . 116.97(18) ?
C11 C10 C15 . . 116.45(18) ?
C11 C10 C9 . . 123.63(19) ?
C15 C10 C9 . . 119.89(18) ?
C8 C9 C10 . . 128.1(2) ?
C8 C9 H9 . . 116.0 ?
C10 C9 H9 . . 116.0 ?
C14 C15 C10 . . 122.09(19) ?
C14 C15 H15 . . 119.0 ?
C10 C15 H15 . . 119.0 ?
C9 C8 C7 . . 125.7(2) ?
C9 C8 H8 . . 117.2 ?
C7 C8 H8 . . 117.2 ?
C13 N1 C17 . . 121.42(18) ?
C13 N1 C16 . . 120.27(18) ?
C17 N1 C16 . . 117.56(18) ?
C11 C12 C13 . . 121.25(19) ?
C11 C12 H12 . . 119.4 ?
C13 C12 H12 . . 119.4 ?
C5 C6 C1 . . 116.9(2) ?
C5 C6 C7 . . 122.5(2) ?
C1 C6 C7 . . 120.6(2) ?
C4 C3 C2 . . 121.1(2) ?
C4 C3 Cl1 . . 119.27(18) ?
C2 C3 Cl1 . . 119.55(19) ?
C15 C14 C13 . . 120.99(19) ?
C15 C14 H14 . . 119.5 ?
C13 C14 H14 . . 119.5 ?
C3 C4 C5 . . 118.8(2) ?
C3 C4 H4 . . 120.6 ?
C5 C4 H4 . . 120.6 ?
C12 C11 C10 . . 122.21(19) ?
C12 C11 H11 . . 118.9 ?
C10 C11 H11 . . 118.9 ?
O1 C7 C8 . . 121.3(2) ?
O1 C7 C6 . . 119.6(2) ?
C8 C7 C6 . . 119.03(19) ?
C4 C5 C6 . . 122.1(2) ?
C4 C5 Cl2 . . 117.72(18) ?
C6 C5 Cl2 . . 120.17(18) ?
C1 C2 C3 . . 118.9(2) ?
C1 C2 H2 . . 120.5 ?
C3 C2 H2 . . 120.5 ?
N1 C17 H17A . . 109.5 ?
N1 C17 H17B . . 109.5 ?
H17A C17 H17B . . 109.5 ?
N1 C17 H17C . . 109.5 ?
H17A C17 H17C . . 109.5 ?
H17B C17 H17C . . 109.5 ?
N1 C16 H16A . . 109.5 ?
N1 C16 H16B . . 109.5 ?
H16A C16 H16B . . 109.5 ?
N1 C16 H16C . . 109.5 ?
H16A C16 H16C . . 109.5 ?
H16B C16 H16C . . 109.5 ?
C2 C1 C6 . . 122.1(2) ?
C2 C1 H1 . . 118.9 ?
C6 C1 H1 . . 118.9 ?

loop_
_geom_bond_atom_site_label_1
_geom_bond_atom_site_label_2
_geom_bond_site_symmetry_2
_geom_bond_distance
_geom_bond_publ_flag
Cl1 C3 . 1.738(2) ?
Cl2 C5 . 1.739(2) ?
C13 N1 . 1.369(2) ?
C13 C14 . 1.402(3) ?
C13 C12 . 1.405(3) ?
C10 C11 . 1.393(3) ?
C10 C15 . 1.400(3) ?
C10 C9 . 1.443(3) ?
C9 C8 . 1.338(3) ?
C9 H9 . 0.930 ?
C15 C14 . 1.371(3) ?
C15 H15 . 0.930 ?
C8 C7 . 1.448(3) ?
C8 H8 . 0.930 ?
N1 C17 . 1.444(3) ?
N1 C16 . 1.450(3) ?
C12 C11 . 1.365(3) ?
C12 H12 . 0.930 ?
C6 C5 . 1.383(3) ?
C6 C1 . 1.389(3) ?
C6 C7 . 1.507(3) ?
C3 C4 . 1.372(3) ?
C3 C2 . 1.372(3) ?
C14 H14 . 0.930 ?
C4 C5 . 1.376(3) ?
C4 H4 . 0.9300 ?
C11 H11 . 0.930 ?
C7 O1 . 1.218(3) ?
C2 C1 . 1.369(3) ?
C2 H2 . 0.930 ?
C17 H17A . 0.960 ?
C17 H17B . 0.960 ?
C17 H17C . 0.960 ?
C16 H16A . 0.960 ?
C16 H16B . 0.960 ?
C16 H16C . 0.960 ?
C1 H1 . 0.930 ?

loop_
_geom_hbond_atom_site_label_D
_geom_hbond_atom_site_label_H
_geom_hbond_atom_site_label_A
_geom_hbond_site_symmetry_A
_geom_hbond_distance_DH
_geom_hbond_distance_HA
_geom_hbond_distance_DA
_geom_hbond_angle_DHA
_geom_hbond_publ_flag
C12 H12 O1 2_555 0.93 2.55 3.252(3) 132 yes
C4 H4 Cg1 2_645 0.93 2.95 3.784(3) 150 yes

loop_
_geom_torsion_atom_site_label_1
_geom_torsion_atom_site_label_2
_geom_torsion_atom_site_label_3
_geom_torsion_atom_site_label_4
_geom_torsion_site_symmetry_1
_geom_torsion_site_symmetry_2
_geom_torsion_site_symmetry_3
_geom_torsion_site_symmetry_4
_geom_torsion
_geom_torsion_publ_flag
C11 C10 C9 C8 . . . . 11.4(4) ?
C15 C10 C9 C8 . . . . -170.5(2) ?
C11 C10 C15 C14 . . . . -0.1(3) ?
C9 C10 C15 C14 . . . . -178.3(2) ?
C10 C9 C8 C7 . . . . -176.3(2) ?
C14 C13 N1 C17 . . . . -168.4(2) ?
C12 C13 N1 C17 . . . . 13.1(3) ?
C14 C13 N1 C16 . . . . 1.6(3) ?
C12 C13 N1 C16 . . . . -177.0(2) ?
N1 C13 C12 C11 . . . . 177.7(2) ?
C14 C13 C12 C11 . . . . -0.9(3) ?
C10 C15 C14 C13 . . . . 1.2(3) ?
N1 C13 C14 C15 . . . . -179.3(2) ?
C12 C13 C14 C15 . . . . -0.7(3) ?
C2 C3 C4 C5 . . . . 0.9(3) ?
Cl1 C3 C4 C5 . . . . 178.95(16) ?
C13 C12 C11 C10 . . . . 2.1(3) ?
C15 C10 C11 C12 . . . . -1.5(3) ?
C9 C10 C11 C12 . . . . 176.6(2) ?
C9 C8 C7 O1 . . . . 177.9(2) ?
C9 C8 C7 C6 . . . . -0.9(3) ?
C5 C6 C7 O1 . . . . -61.9(3) ?
C1 C6 C7 O1 . . . . 117.2(3) ?
C5 C6 C7 C8 . . . . 117.0(2) ?
C1 C6 C7 C8 . . . . -64.0(3) ?
C3 C4 C5 C6 . . . . -2.3(3) ?
C3 C4 C5 Cl2 . . . . 179.29(16) ?
C1 C6 C5 C4 . . . . 1.5(3) ?
C7 C6 C5 C4 . . . . -179.42(19) ?
C1 C6 C5 Cl2 . . . . 179.91(16) ?
C7 C6 C5 Cl2 . . . . -1.0(3) ?
C4 C3 C2 C1 . . . . 1.1(3) ?
Cl1 C3 C2 C1 . . . . -176.93(17) ?
C3 C2 C1 C6 . . . . -1.9(3) ?
C5 C6 C1 C2 . . . . 0.6(3) ?
C7 C6 C1 C2 . . . . -178.5(2) ?

loop_
_cod_related_entry_id
_cod_related_entry_database
_cod_related_entry_code
1 ChemSpider 9035463
